data_2242530
loop_
_publ_author_name
'Siddiqui, Rubina'
'Iqbal, Urooj'
'Saify, Zafar Saeed'
'Akhter, Shammim'
'Yousuf, Sammer'

_publ_section_title
;
 Crystal structure and Hirshfeld surface analysis of
 3-octyl-4-oxo-2,6-bis(3,4,5-trimethoxyphenyl)piperidinium chloride
;
_journal_coeditor_code RZ5236
_journal_issue 7
_journal_name_full 'Acta Crystallographica Section E'
_journal_page_first 931
_journal_page_last 934
_journal_paper_doi 10.1107/S2056989018008125
_journal_volume 74
_journal_year 2018
_chemical_formula_iupac 'C31 H46 N O7 +, Cl -'
_chemical_formula_moiety 'C31 H46 N O7 +, Cl -'
_chemical_formula_sum 'C31 H46 Cl N O7'
_chemical_formula_weight 580.14
_chemical_name_systematic
;
3-Octyl-4-oxo-2,6-bis(3,4,5-trimethoxyphenyl)piperidinium chloride
;
_space_group_crystal_system monoclinic
_space_group_IT_number 14
_space_group_name_Hall '-P 2ybc'
_space_group_name_H-M_alt 'P 1 21/c 1'
_symmetry_space_group_name_Hall '-P 2ybc'
_symmetry_space_group_name_H-M 'P 1 21/c 1'
_atom_sites_solution_hydrogens mixed
_audit_creation_method SHELXL-2016/6
_cell_angle_alpha 90
_cell_angle_beta 95.0060(10)
_cell_angle_gamma 90
_cell_formula_units_Z 4
_cell_length_a 14.1073(3)
_cell_length_b 16.0156(3)
_cell_length_c 13.7785(3)
_cell_measurement_reflns_used 9910
_cell_measurement_temperature 100(2)
_cell_measurement_theta_max 68.11
_cell_measurement_theta_min 4.19
_cell_volume 3101.20(11)
_computing_cell_refinement
;
SAINT (Bruker, 2014)
;
_computing_data_collection
;
APEX3 (Bruker, 2014)
;
_computing_data_reduction
;
SAINT (Bruker, 2014)
;
_computing_molecular_graphics
;
SHELXTL (Sheldrick, 2008)
;
_computing_publication_material
;
SHELXTL (Sheldrick, 2008)
;
_computing_structure_refinement
;
SHELXL2016 (Sheldrick, 2015b)
;
_computing_structure_solution
;
SHELXT (Sheldrick, 2015a)
;
_diffrn_ambient_temperature 100(2)
_diffrn_measured_fraction_theta_full 1.000
_diffrn_measured_fraction_theta_max 1.000
_diffrn_measurement_device_type 'Bruker APEXII CCD'
_diffrn_measurement_method '\f and \w scans'
_diffrn_radiation_type CuK\a
_diffrn_radiation_wavelength 1.54178
_diffrn_reflns_av_R_equivalents 0.0702
_diffrn_reflns_limit_h_max 16
_diffrn_reflns_limit_h_min -16
_diffrn_reflns_limit_k_max 19
_diffrn_reflns_limit_k_min -19
_diffrn_reflns_limit_l_max 16
_diffrn_reflns_limit_l_min -16
_diffrn_reflns_number 42615
_diffrn_reflns_theta_full 67.679
_diffrn_reflns_theta_max 68.235
_diffrn_reflns_theta_min 3.144
_exptl_absorpt_coefficient_mu 1.465
_exptl_absorpt_correction_T_max 0.917
_exptl_absorpt_correction_T_min 0.7582
_exptl_absorpt_correction_type multi-scan
_exptl_absorpt_process_details
;
(SADABS; Bruker, 2014)
;
_exptl_crystal_colour colourless
_exptl_crystal_density_diffrn 1.243
_exptl_crystal_description Plate
_exptl_crystal_F_000 1248
_exptl_crystal_size_max 0.200
_exptl_crystal_size_mid 0.130
_exptl_crystal_size_min 0.060
_refine_diff_density_max 0.296
_refine_diff_density_min -0.255
_refine_ls_extinction_method none
_refine_ls_goodness_of_fit_ref 1.014
_refine_ls_hydrogen_treatment mixed
_refine_ls_matrix_type full
_refine_ls_number_parameters 376
_refine_ls_number_reflns 5681
_refine_ls_number_restraints 0
_refine_ls_restrained_S_all 1.014
_refine_ls_R_factor_all 0.0523
_refine_ls_R_factor_gt 0.0379
_refine_ls_shift/su_max 0.000
_refine_ls_shift/su_mean 0.000
_refine_ls_structure_factor_coef Fsqd
_refine_ls_weighting_details 'w=1/[\s^2^(Fo^2^)+(0.0429P)^2^+1.6956P] where P=(Fo^2^+2Fc^2^)/3'
_refine_ls_weighting_scheme calc
_refine_ls_wR_factor_gt 0.0875
_refine_ls_wR_factor_ref 0.0939
_reflns_number_gt 4654
_reflns_number_total 5681
_reflns_threshold_expression 'I > 2\s(I)'
_cod_data_source_file rz5236sup1.cif
_cod_data_source_block I
_cod_database_code 2242530
_shelx_space_group_comment
;
The symmetry employed for this shelxl refinement is uniquely defined
by the following loop, which should always be used as a source of
symmetry information in preference to the above space-group names.
They are only intended as comments.
;
_shelx_estimated_absorpt_t_min 0.758
_shelx_estimated_absorpt_t_max 0.917

loop_
_space_group_symop_operation_xyz
'x, y, z'
'-x, y+1/2, -z+1/2'
'-x, -y, -z'
'x, -y-1/2, z-1/2'

loop_
_atom_site_type_symbol
_atom_site_label
_atom_site_fract_x
_atom_site_fract_y
_atom_site_fract_z
_atom_site_U_iso_or_equiv
_atom_site_adp_type
_atom_site_calc_flag
_atom_site_occupancy
Cl Cl1 0.47703(3) 0.27339(3) 0.21759(3) 0.01915(11) Uani d 1
N N1 0.45438(9) 0.26752(8) 0.43896(10) 0.0101(3) Uani d 1
H H1A 0.4132(15) 0.3058(13) 0.4627(15) 0.027(6) Uiso d 1
H H2A 0.4593(14) 0.2742(12) 0.3734(16) 0.022(5) Uiso d 1
O O1 0.10007(8) 0.06252(7) 0.49865(9) 0.0175(3) Uani d 1
O O2 0.02051(8) 0.16016(8) 0.35747(9) 0.0204(3) Uani d 1
O O3 0.12362(9) 0.26030(8) 0.25424(9) 0.0254(3) Uani d 1
O O4 0.63342(9) 0.06866(7) 0.46982(10) 0.0244(3) Uani d 1
O O5 0.62986(8) 0.55158(7) 0.64533(8) 0.0162(3) Uani d 1
O O6 0.67065(8) 0.61776(7) 0.47872(8) 0.0149(3) Uani d 1
O O7 0.66126(9) 0.52733(7) 0.31193(8) 0.0185(3) Uani d 1
C C12 0.27045(12) 0.22067(10) 0.34915(12) 0.0148(3) Uani d 1
H H12 0.308243 0.255742 0.312448 0.018 Uiso calc 1
C C11 0.17271(12) 0.21537(11) 0.32608(12) 0.0162(4) Uani d 1
C C10 0.11760(11) 0.16272(11) 0.37882(12) 0.0147(3) Uani d 1
C C9 0.16088(12) 0.11261(10) 0.45268(12) 0.0132(3) Uani d 1
C C8 0.25830(12) 0.11864(10) 0.47765(12) 0.0127(3) Uani d 1
H H8 0.287831 0.085463 0.528866 0.015 Uiso calc 1
C C7 0.31232(11) 0.17396(10) 0.42668(11) 0.0117(3) Uani d 1
C C6 0.41701(11) 0.18174(10) 0.45963(12) 0.0126(3) Uani d 1
H H6 0.424711 0.173024 0.531757 0.015 Uiso calc 1
C C5 0.47936(12) 0.11751(10) 0.41315(12) 0.0153(4) Uani d 1
H H5A 0.458726 0.060623 0.429937 0.018 Uiso calc 1
H H5B 0.470758 0.123374 0.341395 0.018 Uiso calc 1
C C4 0.58324(12) 0.12818(10) 0.44703(12) 0.0154(4) Uani d 1
C C3 0.62160(11) 0.21731(10) 0.44544(12) 0.0130(3) Uani d 1
H H3 0.623803 0.232932 0.375406 0.016 Uiso calc 1
C C2 0.55295(11) 0.27918(10) 0.48908(11) 0.0116(3) Uani d 1
H H2 0.550461 0.264836 0.559444 0.014 Uiso calc 1
C C13 0.58429(11) 0.36970(10) 0.48314(12) 0.0119(3) Uani d 1
C C14 0.60889(11) 0.40364(10) 0.39611(11) 0.0126(3) Uani d 1
H H14 0.605537 0.370723 0.338550 0.015 Uiso calc 1
C C15 0.63859(11) 0.48660(10) 0.39415(12) 0.0135(3) Uani d 1
C C16 0.64548(11) 0.53410(10) 0.47927(12) 0.0124(3) Uani d 1
C C17 0.62075(11) 0.49956(10) 0.56647(11) 0.0124(3) Uani d 1
C C18 0.58935(11) 0.41689(10) 0.56850(12) 0.0124(3) Uani d 1
H H18 0.571624 0.393067 0.627422 0.015 Uiso calc 1
C C19 0.67804(13) 0.47581(11) 0.23027(12) 0.0203(4) Uani d 1
H H19A 0.618376 0.449091 0.205160 0.031 Uiso calc 1
H H19B 0.725041 0.432818 0.250694 0.031 Uiso calc 1
H H19C 0.702184 0.510253 0.179043 0.031 Uiso calc 1
C C20 0.76737(14) 0.63474(12) 0.45957(17) 0.0325(5) Uani d 1
H H20A 0.775977 0.621427 0.391473 0.049 Uiso calc 1
H H20B 0.810579 0.600435 0.502496 0.049 Uiso calc 1
H H20C 0.781464 0.693938 0.471681 0.049 Uiso calc 1
C C21 0.60812(13) 0.51742(11) 0.73677(12) 0.0197(4) Uani d 1
H H21A 0.543104 0.495307 0.730657 0.030 Uiso calc 1
H H21B 0.613472 0.561252 0.786577 0.030 Uiso calc 1
H H21C 0.652913 0.472311 0.755689 0.030 Uiso calc 1
C C22 0.72327(12) 0.22561(11) 0.49349(12) 0.0163(4) Uani d 1
H H22A 0.763183 0.181857 0.466739 0.020 Uiso calc 1
H H22B 0.749019 0.280445 0.475552 0.020 Uiso calc 1
C C23 0.73200(13) 0.21822(12) 0.60461(13) 0.0234(4) Uani d 1
H H23A 0.702708 0.164977 0.622949 0.028 Uiso calc 1
H H23B 0.695760 0.264279 0.631877 0.028 Uiso calc 1
C C24 0.83497(14) 0.22117(12) 0.65040(15) 0.0280(4) Uani d 1
H H24A 0.870426 0.174045 0.624341 0.034 Uiso calc 1
H H24B 0.834689 0.212755 0.721557 0.034 Uiso calc 1
C C25 0.88844(13) 0.30248(12) 0.63262(15) 0.0259(4) Uani d 1
H H25A 0.955429 0.296223 0.659602 0.031 Uiso calc 1
H H25B 0.888501 0.311198 0.561497 0.031 Uiso calc 1
C C26 0.84674(14) 0.37950(12) 0.67733(16) 0.0297(5) Uani d 1
H H26A 0.856737 0.375278 0.749176 0.036 Uiso calc 1
H H26B 0.777271 0.380692 0.659265 0.036 Uiso calc 1
C C27 0.89003(16) 0.46103(13) 0.64518(17) 0.0373(5) Uani d 1
H H27A 0.877272 0.465999 0.573615 0.045 Uiso calc 1
H H27B 0.857150 0.507928 0.674904 0.045 Uiso calc 1
C C28 0.99598(17) 0.47047(15) 0.67097(19) 0.0454(6) Uani d 1
H H28A 1.029899 0.426339 0.637480 0.055 Uiso calc 1
H H28B 1.009964 0.462496 0.742032 0.055 Uiso calc 1
C C29 1.0331(2) 0.55540(16) 0.6425(2) 0.0583(8) Uani d 1
H H29A 1.016827 0.564801 0.572783 0.087 Uiso calc 1
H H29B 1.102427 0.557025 0.656495 0.087 Uiso calc 1
H H29C 1.004092 0.599083 0.679967 0.087 Uiso calc 1
C C32 0.14052(13) -0.00537(11) 0.55530(14) 0.0227(4) Uani d 1
H H32A 0.181150 -0.038465 0.515784 0.034 Uiso calc 1
H H32B 0.089482 -0.040705 0.576454 0.034 Uiso calc 1
H H32C 0.178699 0.016486 0.612540 0.034 Uiso calc 1
C C31 -0.02712(14) 0.21502(13) 0.41916(16) 0.0300(5) Uani d 1
H H31A -0.000302 0.271289 0.415775 0.045 Uiso calc 1
H H31B -0.018551 0.194756 0.486463 0.045 Uiso calc 1
H H31C -0.095136 0.216619 0.397507 0.045 Uiso calc 1
C C30 0.17655(14) 0.31979(13) 0.20387(14) 0.0280(5) Uani d 1
H H30A 0.227213 0.291127 0.172634 0.042 Uiso calc 1
H H30B 0.204707 0.361135 0.250255 0.042 Uiso calc 1
H H30C 0.134083 0.347957 0.154131 0.042 Uiso calc 1

loop_
_atom_site_aniso_label
_atom_site_aniso_U_11
_atom_site_aniso_U_22
_atom_site_aniso_U_33
_atom_site_aniso_U_12
_atom_site_aniso_U_13
_atom_site_aniso_U_23
Cl1 0.0236(2) 0.0237(2) 0.01052(18) -0.00088(17) 0.00375(15) -0.00094(16)
N1 0.0100(7) 0.0096(7) 0.0109(7) -0.0013(5) 0.0021(5) 0.0001(6)
O1 0.0126(6) 0.0157(6) 0.0245(6) -0.0022(5) 0.0034(5) 0.0052(5)
O2 0.0103(6) 0.0270(7) 0.0234(6) -0.0016(5) -0.0009(5) 0.0015(5)
O3 0.0176(7) 0.0345(8) 0.0227(7) -0.0059(6) -0.0058(5) 0.0145(6)
O4 0.0168(6) 0.0122(6) 0.0437(8) 0.0025(5) -0.0005(6) 0.0020(6)
O5 0.0217(6) 0.0146(6) 0.0129(6) -0.0038(5) 0.0037(5) -0.0035(5)
O6 0.0157(6) 0.0084(6) 0.0217(6) -0.0021(4) 0.0071(5) -0.0009(5)
O7 0.0306(7) 0.0125(6) 0.0134(6) -0.0001(5) 0.0084(5) 0.0019(5)
C12 0.0153(8) 0.0159(9) 0.0136(8) -0.0045(7) 0.0030(6) -0.0009(7)
C11 0.0174(9) 0.0193(9) 0.0114(8) -0.0014(7) -0.0013(6) 0.0006(7)
C10 0.0110(8) 0.0177(9) 0.0153(8) -0.0033(7) 0.0003(6) -0.0039(7)
C9 0.0150(8) 0.0110(8) 0.0141(8) -0.0027(6) 0.0038(6) -0.0033(6)
C8 0.0148(8) 0.0103(8) 0.0131(8) 0.0002(6) 0.0019(6) -0.0014(6)
C7 0.0125(8) 0.0104(8) 0.0123(8) -0.0001(6) 0.0020(6) -0.0049(6)
C6 0.0143(8) 0.0103(8) 0.0132(8) -0.0025(6) 0.0018(6) 0.0011(6)
C5 0.0159(9) 0.0111(8) 0.0186(8) -0.0012(7) 0.0006(7) -0.0022(7)
C4 0.0144(9) 0.0132(9) 0.0187(8) 0.0001(7) 0.0022(7) -0.0016(7)
C3 0.0119(8) 0.0116(8) 0.0154(8) -0.0005(6) 0.0010(6) 0.0008(6)
C2 0.0108(8) 0.0126(8) 0.0112(7) -0.0016(6) -0.0011(6) 0.0013(6)
C13 0.0075(8) 0.0119(8) 0.0160(8) 0.0013(6) -0.0007(6) 0.0019(7)
C14 0.0139(8) 0.0118(8) 0.0121(8) 0.0008(6) 0.0006(6) -0.0020(6)
C15 0.0126(8) 0.0141(8) 0.0139(8) 0.0008(6) 0.0019(6) 0.0023(7)
C16 0.0101(8) 0.0086(8) 0.0185(8) -0.0004(6) 0.0015(6) 0.0004(6)
C17 0.0097(8) 0.0139(8) 0.0134(8) 0.0012(6) 0.0005(6) -0.0022(7)
C18 0.0104(8) 0.0145(8) 0.0124(8) -0.0005(6) 0.0013(6) 0.0010(6)
C19 0.0282(10) 0.0210(9) 0.0129(8) 0.0044(8) 0.0076(7) 0.0021(7)
C20 0.0233(11) 0.0205(10) 0.0565(14) -0.0085(8) 0.0189(10) -0.0066(10)
C21 0.0267(10) 0.0194(9) 0.0133(8) -0.0008(7) 0.0027(7) -0.0015(7)
C22 0.0115(8) 0.0132(8) 0.0239(9) -0.0013(7) 0.0002(7) 0.0014(7)
C23 0.0207(10) 0.0235(10) 0.0248(9) -0.0045(8) -0.0049(8) 0.0077(8)
C24 0.0238(10) 0.0252(10) 0.0327(11) 0.0006(8) -0.0094(8) 0.0039(9)
C25 0.0148(9) 0.0276(11) 0.0337(11) 0.0007(8) -0.0067(8) -0.0037(9)
C26 0.0226(10) 0.0281(11) 0.0372(11) 0.0016(8) -0.0052(9) -0.0043(9)
C27 0.0430(13) 0.0247(11) 0.0427(13) 0.0052(9) -0.0047(10) -0.0040(10)
C28 0.0458(14) 0.0326(13) 0.0557(15) -0.0129(11) -0.0076(12) 0.0090(11)
C29 0.073(2) 0.0385(15) 0.0618(17) -0.0215(13) -0.0015(15) 0.0061(13)
C32 0.0198(10) 0.0145(9) 0.0342(10) -0.0017(7) 0.0043(8) 0.0080(8)
C31 0.0163(10) 0.0279(11) 0.0463(12) 0.0036(8) 0.0056(9) 0.0000(9)
C30 0.0284(11) 0.0326(11) 0.0221(9) -0.0065(9) -0.0039(8) 0.0132(9)

loop_
_atom_type_symbol
_atom_type_description
_atom_type_scat_dispersion_real
_atom_type_scat_dispersion_imag
_atom_type_scat_source
C C 0.0181 0.0091 'International Tables Vol C Tables 4.2.6.8 and 6.1.1.4'
H H 0.0000 0.0000 'International Tables Vol C Tables 4.2.6.8 and 6.1.1.4'
N N 0.0311 0.0180 'International Tables Vol C Tables 4.2.6.8 and 6.1.1.4'
O O 0.0492 0.0322 'International Tables Vol C Tables 4.2.6.8 and 6.1.1.4'
Cl Cl 0.3639 0.7018 'International Tables Vol C Tables 4.2.6.8 and 6.1.1.4'

loop_
_geom_angle_atom_site_label_1
_geom_angle_atom_site_label_2
_geom_angle_atom_site_label_3
_geom_angle
C6 N1 C2 110.48(12)
C6 N1 H1A 107.3(13)
C2 N1 H1A 109.8(13)
C6 N1 H2A 110.5(12)
C2 N1 H2A 106.8(12)
H1A N1 H2A 111.9(17)
C9 O1 C32 117.53(13)
C10 O2 C31 111.41(13)
C11 O3 C30 116.83(13)
C17 O5 C21 117.03(13)
C16 O6 C20 115.55(13)
C15 O7 C19 116.26(13)
C11 C12 C7 119.23(15)
C11 C12 H12 120.4
C7 C12 H12 120.4
O3 C11 C12 124.38(15)
O3 C11 C10 115.27(15)
C12 C11 C10 120.33(15)
O2 C10 C11 119.78(15)
O2 C10 C9 120.21(15)
C11 C10 C9 120.01(15)
O1 C9 C8 124.86(15)
O1 C9 C10 115.01(14)
C8 C9 C10 120.07(15)
C9 C8 C7 119.35(15)
C9 C8 H8 120.3
C7 C8 H8 120.3
C12 C7 C8 120.85(15)
C12 C7 C6 121.59(14)
C8 C7 C6 117.56(14)
N1 C6 C7 111.53(13)
N1 C6 C5 108.08(13)
C7 C6 C5 113.65(13)
N1 C6 H6 107.8
C7 C6 H6 107.8
C5 C6 H6 107.8
C4 C5 C6 111.89(13)
C4 C5 H5A 109.2
C6 C5 H5A 109.2
C4 C5 H5B 109.2
C6 C5 H5B 109.2
H5A C5 H5B 107.9
O4 C4 C5 121.38(15)
O4 C4 C3 122.61(15)
C5 C4 C3 115.93(14)
C4 C3 C22 113.23(13)
C4 C3 C2 111.05(13)
C22 C3 C2 111.81(13)
C4 C3 H3 106.8
C22 C3 H3 106.8
C2 C3 H3 106.8
N1 C2 C13 110.75(12)
N1 C2 C3 109.06(12)
C13 C2 C3 113.33(13)
N1 C2 H2 107.8
C13 C2 H2 107.8
C3 C2 H2 107.8
C14 C13 C18 121.21(15)
C14 C13 C2 121.05(14)
C18 C13 C2 117.72(14)
C13 C14 C15 119.22(15)
C13 C14 H14 120.4
C15 C14 H14 120.4
O7 C15 C16 115.59(14)
O7 C15 C14 124.21(14)
C16 C15 C14 120.19(15)
O6 C16 C15 121.46(14)
O6 C16 C17 118.14(14)
C15 C16 C17 120.27(15)
O5 C17 C16 115.47(14)
O5 C17 C18 124.74(15)
C16 C17 C18 119.79(15)
C13 C18 C17 119.32(15)
C13 C18 H18 120.3
C17 C18 H18 120.3
O7 C19 H19A 109.5
O7 C19 H19B 109.5
H19A C19 H19B 109.5
O7 C19 H19C 109.5
H19A C19 H19C 109.5
H19B C19 H19C 109.5
O6 C20 H20A 109.5
O6 C20 H20B 109.5
H20A C20 H20B 109.5
O6 C20 H20C 109.5
H20A C20 H20C 109.5
H20B C20 H20C 109.5
O5 C21 H21A 109.5
O5 C21 H21B 109.5
H21A C21 H21B 109.5
O5 C21 H21C 109.5
H21A C21 H21C 109.5
H21B C21 H21C 109.5
C23 C22 C3 114.61(14)
C23 C22 H22A 108.6
C3 C22 H22A 108.6
C23 C22 H22B 108.6
C3 C22 H22B 108.6
H22A C22 H22B 107.6
C22 C23 C24 113.59(16)
C22 C23 H23A 108.8
C24 C23 H23A 108.8
C22 C23 H23B 108.8
C24 C23 H23B 108.8
H23A C23 H23B 107.7
C23 C24 C25 114.93(15)
C23 C24 H24A 108.5
C25 C24 H24A 108.5
C23 C24 H24B 108.5
C25 C24 H24B 108.5
H24A C24 H24B 107.5
C26 C25 C24 114.25(17)
C26 C25 H25A 108.7
C24 C25 H25A 108.7
C26 C25 H25B 108.7
C24 C25 H25B 108.7
H25A C25 H25B 107.6
C25 C26 C27 113.49(18)
C25 C26 H26A 108.9
C27 C26 H26A 108.9
C25 C26 H26B 108.9
C27 C26 H26B 108.9
H26A C26 H26B 107.7
C28 C27 C26 115.47(18)
C28 C27 H27A 108.4
C26 C27 H27A 108.4
C28 C27 H27B 108.4
C26 C27 H27B 108.4
H27A C27 H27B 107.5
C27 C28 C29 112.6(2)
C27 C28 H28A 109.1
C29 C28 H28A 109.1
C27 C28 H28B 109.1
C29 C28 H28B 109.1
H28A C28 H28B 107.8
C28 C29 H29A 109.5
C28 C29 H29B 109.5
H29A C29 H29B 109.5
C28 C29 H29C 109.5
H29A C29 H29C 109.5
H29B C29 H29C 109.5
O1 C32 H32A 109.5
O1 C32 H32B 109.5
H32A C32 H32B 109.5
O1 C32 H32C 109.5
H32A C32 H32C 109.5
H32B C32 H32C 109.5
O2 C31 H31A 109.5
O2 C31 H31B 109.5
H31A C31 H31B 109.5
O2 C31 H31C 109.5
H31A C31 H31C 109.5
H31B C31 H31C 109.5
O3 C30 H30A 109.5
O3 C30 H30B 109.5
H30A C30 H30B 109.5
O3 C30 H30C 109.5
H30A C30 H30C 109.5
H30B C30 H30C 109.5

loop_
_geom_bond_atom_site_label_1
_geom_bond_atom_site_label_2
_geom_bond_distance
N1 C6 1.507(2)
N1 C2 1.5092(19)
N1 H1A 0.92(2)
N1 H2A 0.92(2)
O1 C9 1.369(2)
O1 C32 1.428(2)
O2 C10 1.3762(19)
O2 C31 1.430(2)
O3 C11 1.363(2)
O3 C30 1.427(2)
O4 C4 1.212(2)
O5 C17 1.3664(19)
O5 C21 1.431(2)
O6 C16 1.3863(19)
O6 C20 1.438(2)
O7 C15 1.3691(19)
O7 C19 1.431(2)
C12 C11 1.390(2)
C12 C7 1.393(2)
C12 H12 0.9500
C11 C10 1.394(2)
C10 C9 1.394(2)
C9 C8 1.391(2)
C8 C7 1.397(2)
C8 H8 0.9500
C7 C6 1.512(2)
C6 C5 1.530(2)
C6 H6 1.0000
C5 C4 1.508(2)
C5 H5A 0.9900
C5 H5B 0.9900
C4 C3 1.527(2)
C3 C22 1.532(2)
C3 C2 1.544(2)
C3 H3 1.0000
C2 C13 1.520(2)
C2 H2 1.0000
C13 C14 1.388(2)
C13 C18 1.395(2)
C14 C15 1.394(2)
C14 H14 0.9500
C15 C16 1.394(2)
C16 C17 1.395(2)
C17 C18 1.397(2)
C18 H18 0.9500
C19 H19A 0.9800
C19 H19B 0.9800
C19 H19C 0.9800
C20 H20A 0.9800
C20 H20B 0.9800
C20 H20C 0.9800
C21 H21A 0.9800
C21 H21B 0.9800
C21 H21C 0.9800
C22 C23 1.530(2)
C22 H22A 0.9900
C22 H22B 0.9900
C23 C24 1.533(2)
C23 H23A 0.9900
C23 H23B 0.9900
C24 C25 1.535(3)
C24 H24A 0.9900
C24 H24B 0.9900
C25 C26 1.520(3)
C25 H25A 0.9900
C25 H25B 0.9900
C26 C27 1.524(3)
C26 H26A 0.9900
C26 H26B 0.9900
C27 C28 1.513(3)
C27 H27A 0.9900
C27 H27B 0.9900
C28 C29 1.521(3)
C28 H28A 0.9900
C28 H28B 0.9900
C29 H29A 0.9800
C29 H29B 0.9800
C29 H29C 0.9800
C32 H32A 0.9800
C32 H32B 0.9800
C32 H32C 0.9800
C31 H31A 0.9800
C31 H31B 0.9800
C31 H31C 0.9800
C30 H30A 0.9800
C30 H30B 0.9800
C30 H30C 0.9800

loop_
_geom_hbond_atom_site_label_D
_geom_hbond_atom_site_label_H
_geom_hbond_atom_site_label_A
_geom_hbond_site_symmetry_A
_geom_hbond_distance_DH
_geom_hbond_distance_HA
_geom_hbond_distance_DA
_geom_hbond_angle_DHA
N1 H1A O6 3_666 0.92(2) 1.93(2) 2.8500(18) 175.9(19)
N1 H2A Cl1 1_555 0.92(2) 2.18(2) 3.0959(15) 172.6(19)
C6 H6 Cl1 4_566 1.00 2.74 3.6526(17) 151.9
C2 H2 Cl1 4_566 1.00 2.57 3.5153(16) 158.2
C12 H12 Cl1 1_555 0.95 2.83 3.6625(18) 147.0
C14 H14 Cl1 1_555 0.95 2.82 3.6144(16) 141.4
C28 H28B O2 4_666 0.99 2.52 3.308(3) 136.0

loop_
_geom_torsion_atom_site_label_1
_geom_torsion_atom_site_label_2
_geom_torsion_atom_site_label_3
_geom_torsion_atom_site_label_4
_geom_torsion
C30 O3 C11 C12 -3.7(3)
C30 O3 C11 C10 175.14(16)
C7 C12 C11 O3 177.55(16)
C7 C12 C11 C10 -1.2(2)
C31 O2 C10 C11 -94.91(19)
C31 O2 C10 C9 85.34(19)
O3 C11 C10 O2 -1.1(2)
C12 C11 C10 O2 177.78(15)
O3 C11 C10 C9 178.68(15)
C12 C11 C10 C9 -2.5(3)
C32 O1 C9 C8 -19.5(2)
C32 O1 C9 C10 163.47(15)
O2 C10 C9 O1 0.7(2)
C11 C10 C9 O1 -179.09(14)
O2 C10 C9 C8 -176.50(14)
C11 C10 C9 C8 3.7(2)
O1 C9 C8 C7 -178.21(15)
C10 C9 C8 C7 -1.3(2)
C11 C12 C7 C8 3.6(2)
C11 C12 C7 C6 -175.63(15)
C9 C8 C7 C12 -2.4(2)
C9 C8 C7 C6 176.93(14)
C2 N1 C6 C7 169.23(13)
C2 N1 C6 C5 -65.15(16)
C12 C7 C6 N1 28.7(2)
C8 C7 C6 N1 -150.55(14)
C12 C7 C6 C5 -93.73(18)
C8 C7 C6 C5 86.98(18)
N1 C6 C5 C4 54.93(17)
C7 C6 C5 C4 179.29(14)
C6 C5 C4 O4 136.04(17)
C6 C5 C4 C3 -47.10(19)
O4 C4 C3 C22 -11.0(2)
C5 C4 C3 C22 172.14(14)
O4 C4 C3 C2 -137.80(17)
C5 C4 C3 C2 45.39(19)
C6 N1 C2 C13 -170.33(13)
C6 N1 C2 C3 64.30(16)
C4 C3 C2 N1 -52.26(17)
C22 C3 C2 N1 -179.79(13)
C4 C3 C2 C13 -176.12(13)
C22 C3 C2 C13 56.36(17)
N1 C2 C13 C14 -72.60(18)
C3 C2 C13 C14 50.34(19)
N1 C2 C13 C18 108.71(15)
C3 C2 C13 C18 -128.36(15)
C18 C13 C14 C15 -0.4(2)
C2 C13 C14 C15 -179.07(14)
C19 O7 C15 C16 164.77(14)
C19 O7 C15 C14 -16.2(2)
C13 C14 C15 O7 -177.57(15)
C13 C14 C15 C16 1.5(2)
C20 O6 C16 C15 -68.8(2)
C20 O6 C16 C17 115.49(17)
O7 C15 C16 O6 2.1(2)
C14 C15 C16 O6 -177.05(14)
O7 C15 C16 C17 177.72(14)
C14 C15 C16 C17 -1.4(2)
C21 O5 C17 C16 -177.99(14)
C21 O5 C17 C18 1.9(2)
O6 C16 C17 O5 -4.0(2)
C15 C16 C17 O5 -179.79(14)
O6 C16 C17 C18 176.06(14)
C15 C16 C17 C18 0.3(2)
C14 C13 C18 C17 -0.7(2)
C2 C13 C18 C17 178.00(14)
O5 C17 C18 C13 -179.16(15)
C16 C17 C18 C13 0.8(2)
C4 C3 C22 C23 -72.37(19)
C2 C3 C22 C23 53.98(19)
C3 C22 C23 C24 176.33(15)
C22 C23 C24 C25 61.5(2)
C23 C24 C25 C26 63.6(2)
C24 C25 C26 C27 -170.44(16)
C25 C26 C27 C28 -60.8(3)
C26 C27 C28 C29 -176.3(2)

_cod_database_fobs_code 2242530
